data_7122428
loop_
_publ_author_name
'Henneberger, Thomas'
'Klein, Wilhelm'
'Dums, Jasmin V.'
'F\"assler, Thomas F'

_publ_section_title
;
 [(\m<sub>2</sub>-H)(\h<sup>2</sup>-Ge<sub>4</sub>)ZnPh<sub>2</sub>]<sup>3-</sup>,
 an edge-on protonated E<sub>4</sub> cluster establishing the first
 three-center two-electron Ge-H-Ge bond.
;
_journal_issue 87
_journal_name_full 'Chemical communications (Cambridge, England)'
_journal_page_first 12381
_journal_page_last 12384
_journal_paper_doi 10.1039/c8cc06843g
_journal_volume 54
_journal_year 2018
_chemical_formula_moiety 'C12 H11 Ge4 Zn, 2(C12 H24 K0.045 O6 Rb0.955), C12 H30 K N2 O6, 6(H3 N)'
_chemical_formula_sum 'C48 H107 Ge4 K1.09 N8 O18 Rb1.91 Zn'
_chemical_formula_weight 1646.01
_chemical_properties_physical Air-sensitive,Moisture-sensitive
_space_group_crystal_system orthorhombic
_space_group_IT_number 60
_space_group_name_Hall '-P 2n 2ab'
_space_group_name_H-M_alt 'P b c n'
_symmetry_space_group_name_Hall '-P 2n 2ab'
_symmetry_space_group_name_H-M 'P b c n'
_atom_sites_solution_hydrogens mixed
_atom_sites_solution_primary direct
_atom_sites_solution_secondary difmap
_audit_creation_method SHELXL-2014/7
_audit_update_record
;
2018-08-01 deposited with the CCDC.
2018-10-09 downloaded from the CCDC.
;
_cell_angle_alpha 90
_cell_angle_beta 90
_cell_angle_gamma 90
_cell_formula_units_Z 4
_cell_length_a 12.8668(5)
_cell_length_b 28.2571(9)
_cell_length_c 20.0883(6)
_cell_measurement_reflns_used 18626
_cell_measurement_temperature 120(2)
_cell_measurement_theta_max 30.6064
_cell_measurement_theta_min 2.6560
_cell_volume 7303.7(4)
_computing_cell_refinement
; 
 CrysAlis RED, Oxford Diffraction Ltd., Version 1.171.33.34d 
;
_computing_data_collection
; 
 CrysAlis CCD, Oxford Diffraction Ltd., Version 1.171.33.34d 
;
_computing_data_reduction
; 
 CrysAlis RED, Oxford Diffraction Ltd., Version 1.171.33.34d 
;
_computing_molecular_graphics DIAMOND
_computing_structure_refinement SHELXL-2014/7
_computing_structure_solution SHELXS-97
_diffrn_ambient_temperature 120(2)
_diffrn_detector_area_resol_mean 16.0238
_diffrn_measured_fraction_theta_full 0.999
_diffrn_measured_fraction_theta_max 0.999
_diffrn_measurement_device_type 'Oxford Xcalibur 3'
_diffrn_measurement_method '\w and \p scans'
_diffrn_radiation_monochromator graphite
_diffrn_radiation_source 'Enhance (Mo) X-ray Source'
_diffrn_radiation_type MoK\a
_diffrn_radiation_wavelength 0.71073
_diffrn_reflns_av_R_equivalents 0.0790
_diffrn_reflns_av_unetI/netI 0.0728
_diffrn_reflns_Laue_measured_fraction_full 0.999
_diffrn_reflns_Laue_measured_fraction_max 0.999
_diffrn_reflns_limit_h_max 15
_diffrn_reflns_limit_h_min -13
_diffrn_reflns_limit_k_max 34
_diffrn_reflns_limit_k_min -34
_diffrn_reflns_limit_l_max 24
_diffrn_reflns_limit_l_min -24
_diffrn_reflns_number 84521
_diffrn_reflns_point_group_measured_fraction_full 0.999
_diffrn_reflns_point_group_measured_fraction_max 0.999
_diffrn_reflns_theta_full 25.242
_diffrn_reflns_theta_max 25.996
_diffrn_reflns_theta_min 2.672
_exptl_absorpt_coefficient_mu 3.341
_exptl_absorpt_correction_T_max 1.00000
_exptl_absorpt_correction_T_min 0.72597
_exptl_absorpt_correction_type multi-scan
_exptl_absorpt_process_details
;
 CrysAlis RED, Oxford Diffraction Ltd., Version 1.171.33.34d 
 Empirical absorption correction using spherical harmonics,
 implemented in SCALE3 ABSPACK scaling algorithm. 
;
_exptl_crystal_colour orange
_exptl_crystal_density_diffrn 1.497
_exptl_crystal_description block
_exptl_crystal_F_000 3378
_exptl_crystal_recrystallization_method 'Re-crystallisation from solvent: Ammonia'
_exptl_crystal_size_max 0.2
_exptl_crystal_size_mid 0.18
_exptl_crystal_size_min 0.15
_refine_diff_density_max 0.688
_refine_diff_density_min -0.540
_refine_diff_density_rms 0.090
_refine_ls_extinction_method none
_refine_ls_goodness_of_fit_ref 0.866
_refine_ls_hydrogen_treatment mixed
_refine_ls_matrix_type full
_refine_ls_number_parameters 378
_refine_ls_number_reflns 7173
_refine_ls_number_restraints 0
_refine_ls_restrained_S_all 0.866
_refine_ls_R_factor_all 0.0694
_refine_ls_R_factor_gt 0.0345
_refine_ls_shift/su_max 0.001
_refine_ls_shift/su_mean 0.000
_refine_ls_structure_factor_coef Fsqd
_refine_ls_weighting_details 'w=1/[\s^2^(Fo^2^)+(0.0357P)^2^] where P=(Fo^2^+2Fc^2^)/3'
_refine_ls_weighting_scheme calc
_refine_ls_wR_factor_gt 0.0707
_refine_ls_wR_factor_ref 0.0757
_reflns_number_gt 4177
_reflns_number_total 7173
_reflns_threshold_expression 'I > 2\s(I)'
_cod_data_source_file c8cc06843g2.cif
_cod_data_source_block TH205_orange
_cod_depositor_comments 'Adding full bibliography for 7122428--7122429.cif.'
_cod_database_code 7122428
_shelx_shelxl_version_number 2014/7
_shelx_space_group_comment
;
The symmetry employed for this shelxl refinement is uniquely defined
by the following loop, which should always be used as a source of
symmetry information in preference to the above space-group names.
They are only intended as comments.
;

loop_
_space_group_symop_operation_xyz
'x, y, z'
'-x+1/2, -y+1/2, z+1/2'
'x+1/2, -y+1/2, -z'
'-x, y, -z+1/2'
'-x, -y, -z'
'x-1/2, y-1/2, -z-1/2'
'-x-1/2, y-1/2, z'
'x, -y, z-1/2'

loop_
_atom_site_label
_atom_site_type_symbol
_atom_site_fract_x
_atom_site_fract_y
_atom_site_fract_z
_atom_site_U_iso_or_equiv
_atom_site_adp_type
_atom_site_occupancy
_atom_site_site_symmetry_order
_atom_site_calc_flag
_atom_site_refinement_flags_posn
_atom_site_refinement_flags_adp
_atom_site_refinement_flags_occupancy
Rb Rb 0.52220(3) 0.34806(2) 0.08624(2) 0.03131(15) Uani 0.955(3) 1 d . . P
K2 K 0.52220(3) 0.34806(2) 0.08624(2) 0.03131(15) Uani 0.045(3) 1 d . . P
O1 O 0.3520(2) 0.36019(9) -0.01518(12) 0.0350(7) Uani 1 1 d . . .
O2 O 0.32987(19) 0.28441(9) 0.07461(13) 0.0358(7) Uani 1 1 d . . .
O3 O 0.5037(2) 0.25330(9) 0.14822(12) 0.0379(7) Uani 1 1 d . . .
O4 O 0.7039(2) 0.27473(9) 0.10043(13) 0.0368(7) Uani 1 1 d . . .
O5 O 0.72406(19) 0.35307(9) 0.01530(12) 0.0329(7) Uani 1 1 d . . .
O6 O 0.5526(2) 0.37655(9) -0.06582(12) 0.0343(7) Uani 1 1 d . . .
C1 C 0.2579(3) 0.33500(15) -0.0072(2) 0.0442(12) Uani 1 1 d . . .
H1A H 0.2566 0.3074 -0.0375 0.053 Uiso 1 1 calc R U .
H1B H 0.1982 0.3557 -0.0181 0.053 Uiso 1 1 calc R U .
C2 C 0.2500(3) 0.31871(14) 0.0634(2) 0.0393(11) Uani 1 1 d . . .
H2A H 0.2590 0.3458 0.0941 0.047 Uiso 1 1 calc R U .
H2B H 0.1809 0.3045 0.0716 0.047 Uiso 1 1 calc R U .
C3 C 0.3218(3) 0.26297(15) 0.1381(2) 0.0466(12) Uani 1 1 d . . .
H3A H 0.2541 0.2466 0.1424 0.056 Uiso 1 1 calc R U .
H3B H 0.3264 0.2874 0.1734 0.056 Uiso 1 1 calc R U .
C4 C 0.4090(3) 0.22810(15) 0.1454(2) 0.0456(12) Uani 1 1 d . . .
H4A H 0.3996 0.2093 0.1866 0.055 Uiso 1 1 calc R U .
H4B H 0.4095 0.2061 0.1071 0.055 Uiso 1 1 calc R U .
C5 C 0.5898(3) 0.22327(15) 0.1579(2) 0.0485(12) Uani 1 1 d . . .
H5A H 0.5964 0.2011 0.1200 0.058 Uiso 1 1 calc R U .
H5B H 0.5804 0.2045 0.1991 0.058 Uiso 1 1 calc R U .
C6 C 0.6867(3) 0.25357(16) 0.1634(2) 0.0460(12) Uani 1 1 d . . .
H6A H 0.6770 0.2783 0.1978 0.055 Uiso 1 1 calc R U .
H6B H 0.7470 0.2338 0.1760 0.055 Uiso 1 1 calc R U .
C7 C 0.7928(3) 0.30416(14) 0.1004(2) 0.0393(11) Uani 1 1 d . . .
H7A H 0.8545 0.2859 0.1147 0.047 Uiso 1 1 calc R U .
H7B H 0.7828 0.3308 0.1317 0.047 Uiso 1 1 calc R U .
C8 C 0.8082(3) 0.32250(15) 0.0315(2) 0.0426(11) Uani 1 1 d . . .
H8A H 0.8747 0.3400 0.0287 0.051 Uiso 1 1 calc R U .
H8B H 0.8109 0.2958 -0.0004 0.051 Uiso 1 1 calc R U .
C9 C 0.7349(3) 0.37333(15) -0.04953(19) 0.0413(11) Uani 1 1 d . . .
H9A H 0.7378 0.3479 -0.0835 0.050 Uiso 1 1 calc R U .
H9B H 0.8002 0.3918 -0.0521 0.050 Uiso 1 1 calc R U .
C10 C 0.6446(3) 0.40470(14) -0.0625(2) 0.0397(11) Uani 1 1 d . . .
H10A H 0.6382 0.4284 -0.0264 0.048 Uiso 1 1 calc R U .
H10B H 0.6547 0.4218 -0.1051 0.048 Uiso 1 1 calc R U .
C11 C 0.4651(3) 0.40424(14) -0.0850(2) 0.0395(10) Uani 1 1 d . . .
H11A H 0.4751 0.4167 -0.1307 0.047 Uiso 1 1 calc R U .
H11B H 0.4567 0.4314 -0.0544 0.047 Uiso 1 1 calc R U .
C12 C 0.3707(3) 0.37319(14) -0.0825(2) 0.0412(11) Uani 1 1 d . . .
H12A H 0.3098 0.3904 -0.1006 0.049 Uiso 1 1 calc R U .
H12B H 0.3819 0.3445 -0.1099 0.049 Uiso 1 1 calc R U .
N1 N 0.5340(3) 0.26018(17) -0.0246(2) 0.0975(17) Uani 1 1 d . . .
H1C H 0.5312 0.2319 -0.0030 0.146 Uiso 1 1 calc R U .
H1D H 0.5946 0.2622 -0.0477 0.146 Uiso 1 1 calc R U .
H1E H 0.4794 0.2625 -0.0532 0.146 Uiso 1 1 calc R U .
K K 0.0000 0.5000 0.0000 0.0319(3) Uani 1 2 d S . P
O7 O 0.21615(19) 0.50759(9) -0.00821(12) 0.0301(7) Uani 1 1 d . . .
O8 O 0.12381(18) 0.45243(9) 0.09381(12) 0.0344(7) Uani 1 1 d . . .
O9 O -0.08997(19) 0.46437(9) 0.11790(12) 0.0345(7) Uani 1 1 d . . .
C13 C 0.2714(3) 0.47380(14) 0.0303(2) 0.0365(10) Uani 1 1 d . . .
H13A H 0.3456 0.4829 0.0330 0.044 Uiso 1 1 calc R U .
H13B H 0.2671 0.4424 0.0087 0.044 Uiso 1 1 calc R U .
C14 C 0.2268(3) 0.47131(14) 0.0978(2) 0.0360(10) Uani 1 1 d . . .
H14A H 0.2705 0.4508 0.1263 0.043 Uiso 1 1 calc R U .
H14B H 0.2248 0.5033 0.1178 0.043 Uiso 1 1 calc R U .
C15 C 0.0794(3) 0.44633(15) 0.1573(2) 0.0430(11) Uani 1 1 d . . .
H15A H 0.0790 0.4768 0.1815 0.052 Uiso 1 1 calc R U .
H15B H 0.1206 0.4233 0.1833 0.052 Uiso 1 1 calc R U .
C16 C -0.0293(3) 0.42865(15) 0.1487(2) 0.0427(11) Uani 1 1 d . . .
H16A H -0.0292 0.3998 0.1207 0.051 Uiso 1 1 calc R U .
H16B H -0.0593 0.4205 0.1926 0.051 Uiso 1 1 calc R U .
C17 C -0.1957(3) 0.45099(14) 0.11022(19) 0.0381(11) Uani 1 1 d . . .
H17A H -0.2274 0.4455 0.1545 0.046 Uiso 1 1 calc R U .
H17B H -0.2002 0.4212 0.0844 0.046 Uiso 1 1 calc R U .
C18 C -0.2531(3) 0.48932(14) 0.07483(19) 0.0369(11) Uani 1 1 d . . .
H18A H -0.3285 0.4823 0.0748 0.044 Uiso 1 1 calc R U .
H18B H -0.2421 0.5199 0.0979 0.044 Uiso 1 1 calc R U .
N2 N -0.0078(3) 0.57671(15) 0.09734(19) 0.0706(12) Uani 1 1 d . . .
H2C H 0.0541 0.5785 0.1192 0.106 Uiso 1 1 calc R U .
H2D H -0.0595 0.5710 0.1271 0.106 Uiso 1 1 calc R U .
H2E H -0.0203 0.6046 0.0761 0.106 Uiso 1 1 calc R U .
H1 H 0.5000 0.356(2) 0.2500 0.065(18) Uiso 1 2 d S . P
Ge1 Ge 0.39035(3) 0.39216(2) 0.24683(2) 0.02775(11) Uani 1 1 d . . .
Ge2 Ge 0.50391(3) 0.44863(2) 0.18353(2) 0.02497(11) Uani 1 1 d . . .
Zn Zn 0.5000 0.52639(2) 0.2500 0.02597(15) Uani 1 2 d S T P
C19 C 0.3625(3) 0.56332(12) 0.24786(18) 0.0267(8) Uani 1 1 d . . .
C20 C 0.2681(3) 0.53943(13) 0.25532(18) 0.0298(9) Uani 1 1 d . . .
H20 H 0.2693 0.5060 0.2609 0.036 Uiso 1 1 calc R U .
C21 C 0.1728(3) 0.56232(14) 0.2549(2) 0.0405(10) Uani 1 1 d . . .
H21 H 0.1106 0.5447 0.2610 0.049 Uiso 1 1 calc R U .
C22 C 0.1683(3) 0.61100(14) 0.2457(2) 0.0405(10) Uani 1 1 d . . .
H22 H 0.1032 0.6269 0.2448 0.049 Uiso 1 1 calc R U .
C23 C 0.2591(3) 0.63567(13) 0.23785(17) 0.0325(10) Uani 1 1 d . . .
H23 H 0.2572 0.6690 0.2313 0.039 Uiso 1 1 calc R U .
C24 C 0.3534(3) 0.61237(13) 0.23947(17) 0.0298(9) Uani 1 1 d . . .
H24 H 0.4151 0.6305 0.2347 0.036 Uiso 1 1 calc R U .
N3 N 0.1176(3) 0.32462(17) 0.2279(2) 0.0850(15) Uani 1 1 d . . .
H3C H 0.0725 0.3384 0.2570 0.127 Uiso 1 1 d R U .
H3D H 0.1265 0.3439 0.1921 0.127 Uiso 1 1 d R U .
H3E H 0.1798 0.3199 0.2484 0.127 Uiso 1 1 d R U .
N4 N 0.0284(4) 0.2282(2) 0.1786(4) 0.198(4) Uani 1 1 d . . .
H4C H -0.0373 0.2207 0.1917 0.298 Uiso 1 1 d R U .
H4D H 0.0483 0.2558 0.1982 0.298 Uiso 1 1 d R U .
H4E H 0.0726 0.2046 0.1910 0.298 Uiso 1 1 d R U .

loop_
_atom_site_aniso_label
_atom_site_aniso_U_11
_atom_site_aniso_U_22
_atom_site_aniso_U_33
_atom_site_aniso_U_23
_atom_site_aniso_U_13
_atom_site_aniso_U_12
Rb 0.0397(3) 0.0249(2) 0.0293(2) -0.00337(16) 0.00215(18) -0.00194(17)
K2 0.0397(3) 0.0249(2) 0.0293(2) -0.00337(16) 0.00215(18) -0.00194(17)
O1 0.0398(17) 0.0341(18) 0.0310(16) -0.0019(13) -0.0012(13) -0.0012(13)
O2 0.0439(17) 0.0254(16) 0.0382(18) 0.0000(13) 0.0042(13) -0.0001(13)
O3 0.0458(18) 0.0290(15) 0.0389(15) 0.0011(12) 0.0025(15) -0.0078(15)
O4 0.0446(18) 0.0292(17) 0.0366(18) 0.0043(13) -0.0018(13) -0.0040(13)
O5 0.0369(17) 0.0302(17) 0.0316(15) 0.0003(13) 0.0066(12) -0.0009(13)
O6 0.0419(17) 0.0265(16) 0.0345(16) 0.0035(12) 0.0000(13) 0.0022(13)
C1 0.044(3) 0.042(3) 0.047(3) -0.002(2) -0.010(2) 0.003(2)
C2 0.034(3) 0.031(3) 0.052(3) 0.000(2) 0.009(2) -0.002(2)
C3 0.045(3) 0.045(3) 0.049(3) 0.004(2) 0.002(2) -0.012(2)
C4 0.053(3) 0.041(3) 0.043(3) 0.016(2) 0.005(2) -0.012(2)
C5 0.055(3) 0.039(3) 0.051(3) 0.021(2) -0.003(2) 0.005(2)
C6 0.040(3) 0.051(3) 0.046(3) 0.015(2) -0.007(2) -0.003(2)
C7 0.038(3) 0.034(3) 0.046(3) -0.005(2) -0.006(2) -0.001(2)
C8 0.036(3) 0.045(3) 0.046(3) -0.005(2) 0.011(2) -0.003(2)
C9 0.048(3) 0.048(3) 0.028(2) 0.000(2) 0.008(2) -0.011(2)
C10 0.052(3) 0.036(3) 0.031(2) 0.009(2) 0.003(2) -0.005(2)
C11 0.054(3) 0.029(2) 0.035(2) 0.0016(19) 0.003(2) 0.005(2)
C12 0.047(3) 0.043(3) 0.033(2) -0.001(2) -0.006(2) 0.012(2)
N1 0.066(3) 0.131(5) 0.095(4) -0.057(3) -0.017(3) 0.015(3)
K 0.0268(7) 0.0390(7) 0.0297(6) 0.0098(5) 0.0012(6) -0.0011(6)
O7 0.0274(16) 0.0333(19) 0.0297(15) 0.0029(13) 0.0056(12) 0.0017(12)
O8 0.0292(16) 0.0421(18) 0.0320(16) 0.0100(14) -0.0048(13) -0.0030(12)
O9 0.0335(18) 0.0397(18) 0.0304(15) 0.0051(13) 0.0009(12) -0.0114(13)
C13 0.031(3) 0.031(3) 0.047(3) -0.006(2) 0.001(2) 0.002(2)
C14 0.030(3) 0.035(3) 0.042(3) 0.009(2) -0.0074(19) 0.0042(19)
C15 0.049(3) 0.045(3) 0.035(3) 0.016(2) -0.010(2) -0.010(2)
C16 0.048(3) 0.050(3) 0.030(2) 0.017(2) -0.004(2) -0.013(2)
C17 0.044(3) 0.042(3) 0.028(2) -0.002(2) 0.0116(19) -0.013(2)
C18 0.032(2) 0.039(3) 0.039(3) -0.009(2) 0.011(2) -0.0068(19)
N2 0.056(3) 0.088(3) 0.068(3) -0.020(2) 0.010(2) -0.016(2)
Ge1 0.0248(2) 0.0270(2) 0.0314(2) 0.0003(2) 0.00043(19) -0.00483(17)
Ge2 0.0312(2) 0.0219(2) 0.02185(19) -0.00037(15) 0.00145(19) -0.00047(19)
Zn 0.0296(4) 0.0198(3) 0.0285(3) 0.000 -0.0003(3) 0.000
C19 0.038(2) 0.023(2) 0.0199(18) -0.001(2) 0.0032(19) 0.0001(17)
C20 0.036(3) 0.025(2) 0.028(2) 0.000(2) -0.0009(19) 0.0004(18)
C21 0.029(3) 0.045(3) 0.047(3) -0.011(3) 0.006(2) -0.005(2)
C22 0.038(3) 0.036(2) 0.048(3) -0.009(3) -0.003(2) 0.017(2)
C23 0.039(3) 0.023(2) 0.036(3) -0.0011(18) -0.0042(19) 0.004(2)
C24 0.029(2) 0.026(2) 0.034(3) -0.0050(19) -0.0044(17) 0.0023(18)
N3 0.058(3) 0.127(5) 0.070(3) 0.006(3) 0.017(2) 0.012(3)
N4 0.158(6) 0.116(6) 0.322(11) 0.057(6) -0.013(6) -0.018(4)

loop_
_atom_type_symbol
_atom_type_description
_atom_type_scat_dispersion_real
_atom_type_scat_dispersion_imag
_atom_type_scat_source
C C 0.0033 0.0016 'International Tables Vol C Tables 4.2.6.8 and 6.1.1.4'
H H 0.0000 0.0000 'International Tables Vol C Tables 4.2.6.8 and 6.1.1.4'
N N 0.0061 0.0033 'International Tables Vol C Tables 4.2.6.8 and 6.1.1.4'
O O 0.0106 0.0060 'International Tables Vol C Tables 4.2.6.8 and 6.1.1.4'
Rb Rb -0.9393 2.9676 'International Tables Vol C Tables 4.2.6.8 and 6.1.1.4'
K K 0.2009 0.2494 'International Tables Vol C Tables 4.2.6.8 and 6.1.1.4'
Zn Zn 0.2839 1.4301 'International Tables Vol C Tables 4.2.6.8 and 6.1.1.4'
Ge Ge 0.1547 1.8001 'International Tables Vol C Tables 4.2.6.8 and 6.1.1.4'

loop_
_geom_angle_atom_site_label_1
_geom_angle_atom_site_label_2
_geom_angle_atom_site_label_3
_geom_angle
_geom_angle_site_symmetry_1
_geom_angle_site_symmetry_3
O3 Rb O5 108.40(7) . .
O3 Rb O1 109.19(7) . .
O5 Rb O1 107.84(7) . .
O3 Rb O2 55.75(7) . .
O5 Rb O2 134.24(7) . .
O1 Rb O2 55.14(7) . .
O3 Rb O4 54.89(7) . .
O5 Rb O4 54.73(7) . .
O1 Rb O4 132.75(7) . .
O2 Rb O4 102.76(7) . .
O3 Rb O6 129.93(7) . .
O5 Rb O6 54.49(7) . .
O1 Rb O6 53.93(7) . .
O2 Rb O6 100.04(7) . .
O4 Rb O6 99.36(7) . .
O3 Rb N1 67.14(10) . .
O5 Rb N1 71.05(9) . .
O1 Rb N1 70.52(9) . .
O2 Rb N1 63.24(9) . .
O4 Rb N1 62.32(9) . .
O6 Rb N1 62.78(10) . .
O3 Rb Ge2 120.00(5) . .
O5 Rb Ge2 106.98(5) . .
O1 Rb Ge2 103.85(5) . .
O2 Rb Ge2 118.04(5) . .
O4 Rb Ge2 122.84(5) . .
O6 Rb Ge2 110.06(5) . .
N1 Rb Ge2 172.54(9) . .
O3 Rb C2 76.63(8) . .
O5 Rb C2 142.70(8) . .
O1 Rb C2 40.39(8) . .
O2 Rb C2 22.75(8) . .
O4 Rb C2 125.45(8) . .
O6 Rb C2 93.17(8) . .
N1 Rb C2 77.85(9) . .
Ge2 Rb C2 101.16(6) . .
O3 Rb C3 39.94(8) . .
O5 Rb C3 141.41(8) . .
O1 Rb C3 75.89(8) . .
O2 Rb C3 21.96(8) . .
O4 Rb C3 93.73(8) . .
O6 Rb C3 121.58(8) . .
N1 Rb C3 74.60(11) . .
Ge2 Rb C3 109.24(7) . .
C2 Rb C3 37.75(9) . .
O3 Rb C7 74.98(8) . .
O5 Rb C7 39.68(8) . .
O1 Rb C7 140.65(8) . .
O2 Rb C7 124.55(7) . .
O4 Rb C7 21.87(7) . .
O6 Rb C7 92.45(8) . .
N1 Rb C7 76.09(9) . .
Ge2 Rb C7 107.20(6) . .
C2 Rb C7 147.12(9) . .
C3 Rb C7 114.71(9) . .
O3 Rb C10 139.19(8) . .
O5 Rb C10 39.32(8) . .
O1 Rb C10 73.55(8) . .
O2 Rb C10 122.00(8) . .
O4 Rb C10 92.37(8) . .
O6 Rb C10 21.98(7) . .
N1 Rb C10 76.48(11) . .
Ge2 Rb C10 97.39(6) . .
C2 Rb C10 113.81(9) . .
C3 Rb C10 143.34(9) . .
C7 Rb C10 78.98(9) . .
C1 O1 C12 112.5(3) . .
C1 O1 Rb 119.2(2) . .
C12 O1 Rb 123.4(2) . .
C3 O2 C2 112.3(3) . .
C3 O2 Rb 103.9(2) . .
C2 O2 Rb 101.2(2) . .
C5 O3 C4 112.3(3) . .
C5 O3 Rb 122.6(2) . .
C4 O3 Rb 120.6(2) . .
C7 O4 C6 112.1(3) . .
C7 O4 Rb 102.4(2) . .
C6 O4 Rb 104.1(2) . .
C8 O5 C9 112.1(3) . .
C8 O5 Rb 121.8(2) . .
C9 O5 Rb 122.9(2) . .
C11 O6 C10 111.2(3) . .
C11 O6 Rb 107.6(2) . .
C10 O6 Rb 101.5(2) . .
O1 C1 C2 108.7(3) . .
O1 C1 H1A 109.9 . .
C2 C1 H1A 109.9 . .
O1 C1 H1B 109.9 . .
C2 C1 H1B 109.9 . .
H1A C1 H1B 108.3 . .
O2 C2 C1 108.0(3) . .
O2 C2 Rb 56.06(17) . .
C1 C2 Rb 89.1(2) . .
O2 C2 H2A 110.1 . .
C1 C2 H2A 110.1 . .
Rb C2 H2A 68.4 . .
O2 C2 H2B 110.1 . .
C1 C2 H2B 110.1 . .
Rb C2 H2B 159.9 . .
H2A C2 H2B 108.4 . .
O2 C3 C4 108.3(3) . .
O2 C3 Rb 54.10(17) . .
C4 C3 Rb 86.2(2) . .
O2 C3 H3A 110.0 . .
C4 C3 H3A 110.0 . .
Rb C3 H3A 161.3 . .
O2 C3 H3B 110.0 . .
C4 C3 H3B 110.0 . .
Rb C3 H3B 72.9 . .
H3A C3 H3B 108.4 . .
O3 C4 C3 108.5(3) . .
O3 C4 H4A 110.0 . .
C3 C4 H4A 110.0 . .
O3 C4 H4B 110.0 . .
C3 C4 H4B 110.0 . .
H4A C4 H4B 108.4 . .
O3 C5 C6 108.5(3) . .
O3 C5 H5A 110.0 . .
C6 C5 H5A 110.0 . .
O3 C5 H5B 110.0 . .
C6 C5 H5B 110.0 . .
H5A C5 H5B 108.4 . .
O4 C6 C5 107.6(3) . .
O4 C6 Rb 54.38(18) . .
C5 C6 Rb 84.7(2) . .
O4 C6 H6A 110.2 . .
C5 C6 H6A 110.2 . .
Rb C6 H6A 73.4 . .
O4 C6 H6B 110.2 . .
C5 C6 H6B 110.2 . .
Rb C6 H6B 162.3 . .
H6A C6 H6B 108.5 . .
O4 C7 C8 108.2(3) . .
O4 C7 Rb 55.77(17) . .
C8 C7 Rb 86.4(2) . .
O4 C7 H7A 110.1 . .
C8 C7 H7A 110.1 . .
Rb C7 H7A 161.9 . .
O4 C7 H7B 110.1 . .
C8 C7 H7B 110.1 . .
Rb C7 H7B 70.9 . .
H7A C7 H7B 108.4 . .
O5 C8 C7 108.8(3) . .
O5 C8 H8A 109.9 . .
C7 C8 H8A 109.9 . .
O5 C8 H8B 109.9 . .
C7 C8 H8B 109.9 . .
H8A C8 H8B 108.3 . .
O5 C9 C10 108.8(3) . .
O5 C9 H9A 109.9 . .
C10 C9 H9A 109.9 . .
O5 C9 H9B 109.9 . .
C10 C9 H9B 109.9 . .
H9A C9 H9B 108.3 . .
O6 C10 C9 108.9(3) . .
O6 C10 Rb 56.56(17) . .
C9 C10 Rb 86.2(2) . .
O6 C10 H10A 109.9 . .
C9 C10 H10A 109.9 . .
Rb C10 H10A 70.6 . .
O6 C10 H10B 109.9 . .
C9 C10 H10B 109.9 . .
Rb C10 H10B 162.6 . .
H10A C10 H10B 108.3 . .
O6 C11 C12 108.1(3) . .
O6 C11 H11A 110.1 . .
C12 C11 H11A 110.1 . .
O6 C11 H11B 110.1 . .
C12 C11 H11B 110.1 . .
H11A C11 H11B 108.4 . .
O1 C12 C11 108.7(3) . .
O1 C12 H12A 110.0 . .
C11 C12 H12A 110.0 . .
O1 C12 H12B 110.0 . .
C11 C12 H12B 110.0 . .
H12A C12 H12B 108.3 . .
Rb N1 H1C 109.5 . .
Rb N1 H1D 109.5 . .
H1C N1 H1D 109.5 . .
Rb N1 H1E 109.5 . .
H1C N1 H1E 109.5 . .
H1D N1 H1E 109.5 . .
O7 K O7 180.0 . 5_565
O7 K O8 119.21(7) . 5_565
O7 K O8 60.79(7) 5_565 5_565
O7 K O8 60.80(7) . .
O7 K O8 119.21(7) 5_565 .
O8 K O8 180.00(7) 5_565 .
O7 K O9 119.03(7) . .
O7 K O9 60.97(7) 5_565 .
O8 K O9 120.06(7) 5_565 .
O8 K O9 59.93(7) . .
O7 K O9 60.97(7) . 5_565
O7 K O9 119.03(7) 5_565 5_565
O8 K O9 59.94(7) 5_565 5_565
O8 K O9 120.06(7) . 5_565
O9 K O9 180.0 . 5_565
O7 K N2 89.05(8) . 5_565
O7 K N2 90.95(8) 5_565 5_565
O8 K N2 85.72(10) 5_565 5_565
O8 K N2 94.28(10) . 5_565
O9 K N2 108.13(10) . 5_565
O9 K N2 71.87(10) 5_565 5_565
O7 K N2 90.95(8) . .
O7 K N2 89.05(8) 5_565 .
O8 K N2 94.28(10) 5_565 .
O8 K N2 85.72(10) . .
O9 K N2 71.87(10) . .
O9 K N2 108.13(10) 5_565 .
N2 K N2 180.0 5_565 .
C13 O7 C18 112.7(3) . 5_565
C13 O7 K 114.5(2) . .
C18 O7 K 113.1(2) 5_565 .
C15 O8 C14 111.8(3) . .
C15 O8 K 115.8(2) . .
C14 O8 K 112.6(2) . .
C16 O9 C17 112.7(3) . .
C16 O9 K 113.2(2) . .
C17 O9 K 113.4(2) . .
O7 C13 C14 109.7(3) . .
O7 C13 H13A 109.7 . .
C14 C13 H13A 109.7 . .
O7 C13 H13B 109.7 . .
C14 C13 H13B 109.7 . .
H13A C13 H13B 108.2 . .
O8 C14 C13 109.1(3) . .
O8 C14 H14A 109.9 . .
C13 C14 H14A 109.9 . .
O8 C14 H14B 109.9 . .
C13 C14 H14B 109.9 . .
H14A C14 H14B 108.3 . .
O8 C15 C16 108.4(3) . .
O8 C15 H15A 110.0 . .
C16 C15 H15A 110.0 . .
O8 C15 H15B 110.0 . .
C16 C15 H15B 110.0 . .
H15A C15 H15B 108.4 . .
O9 C16 C15 109.1(3) . .
O9 C16 H16A 109.9 . .
C15 C16 H16A 109.9 . .
O9 C16 H16B 109.9 . .
C15 C16 H16B 109.9 . .
H16A C16 H16B 108.3 . .
O9 C17 C18 109.4(3) . .
O9 C17 H17A 109.8 . .
C18 C17 H17A 109.8 . .
O9 C17 H17B 109.8 . .
C18 C17 H17B 109.8 . .
H17A C17 H17B 108.2 . .
O7 C18 C17 109.2(3) 5_565 .
O7 C18 H18A 109.9 5_565 .
C17 C18 H18A 109.9 . .
O7 C18 H18B 109.9 5_565 .
C17 C18 H18B 109.9 . .
H18A C18 H18B 108.3 . .
K N2 H2C 109.5 . .
K N2 H2D 109.5 . .
H2C N2 H2D 109.5 . .
K N2 H2E 109.5 . .
H2C N2 H2E 109.5 . .
H2D N2 H2E 109.5 . .
Ge2 Ge1 Ge2 64.180(17) . 4_655
Ge2 Ge1 Ge1 56.028(14) . 4_655
Ge2 Ge1 Ge1 55.654(14) 4_655 4_655
Ge2 Ge1 K2 119.318(16) . 4_655
Ge2 Ge1 K2 63.394(13) 4_655 4_655
Ge1 Ge1 K2 70.121(16) 4_655 4_655
Ge2 Ge1 Rb 119.318(16) . 4_655
Ge2 Ge1 Rb 63.394(13) 4_655 4_655
Ge1 Ge1 Rb 70.121(16) 4_655 4_655
Ge2 Ge1 Rb 61.636(13) . .
Ge2 Ge1 Rb 115.583(16) 4_655 .
Ge1 Ge1 Rb 66.280(16) 4_655 .
K2 Ge1 Rb 120.6 4_655 .
Rb Ge1 Rb 120.612(13) 4_655 .
Ge2 Ge1 H1 85.3(13) . .
Ge2 Ge1 H1 85.0(13) 4_655 .
K2 Ge1 H1 61.96(12) 4_655 .
Rb Ge1 H1 61.96(12) 4_655 .
Rb Ge1 H1 58.97(5) . .
Ge1 Ge2 Ge1 68.318(19) . 4_655
Ge1 Ge2 Zn 105.593(17) . .
Ge1 Ge2 Zn 105.265(17) 4_655 .
Ge1 Ge2 Ge2 58.112(14) . 4_655
Ge1 Ge2 Ge2 57.707(14) 4_655 4_655
Zn Ge2 Ge2 58.696(10) . 4_655
Ge1 Ge2 Rb 78.659(14) . .
Ge1 Ge2 Rb 75.910(14) 4_655 .
Zn Ge2 Rb 175.741(16) . .
Ge2 Ge2 Rb 124.572(9) 4_655 .
C19 Zn C19 118.96(19) 4_655 .
C19 Zn Ge2 115.33(10) 4_655 .
C19 Zn Ge2 116.10(10) . .
C19 Zn Ge2 116.10(10) 4_655 4_655
C19 Zn Ge2 115.33(10) . 4_655
Ge2 Zn Ge2 62.61(2) . 4_655
C20 C19 C24 114.7(3) . .
C20 C19 Zn 120.0(3) . .
C24 C19 Zn 125.2(3) . .
C21 C20 C19 122.8(3) . .
C21 C20 H20 118.6 . .
C19 C20 H20 118.6 . .
C20 C21 C22 120.0(4) . .
C20 C21 H21 120.0 . .
C22 C21 H21 120.0 . .
C23 C22 C21 118.9(4) . .
C23 C22 H22 120.5 . .
C21 C22 H22 120.5 . .
C22 C23 C24 120.3(4) . .
C22 C23 H23 119.9 . .
C24 C23 H23 119.9 . .
C23 C24 C19 123.2(4) . .
C23 C24 H24 118.4 . .
C19 C24 H24 118.4 . .
H3C N3 H3D 109.5 . .
H3C N3 H3E 109.5 . .
H3D N3 H3E 109.5 . .
H4C N4 H4D 109.5 . .
H4C N4 H4E 109.5 . .
H4D N4 H4E 109.5 . .

loop_
_geom_bond_atom_site_label_1
_geom_bond_atom_site_label_2
_geom_bond_distance
_geom_bond_site_symmetry_2
Rb O3 2.963(2) .
Rb O5 2.966(2) .
Rb O1 3.011(3) .
Rb O2 3.068(2) .
Rb O4 3.137(3) .
Rb O6 3.183(2) .
Rb N1 3.338(4) .
Rb Ge2 3.4570(5) .
Rb C2 3.628(4) .
Rb C3 3.676(4) .
Rb C7 3.707(4) .
Rb C10 3.739(4) .
O1 C1 1.414(4) .
O1 C12 1.423(4) .
O2 C3 1.416(5) .
O2 C2 1.430(4) .
O3 C5 1.409(4) .
O3 C4 1.412(4) .
O4 C7 1.413(4) .
O4 C6 1.416(4) .
O5 C8 1.423(4) .
O5 C9 1.429(4) .
O6 C11 1.424(4) .
O6 C10 1.428(4) .
C1 C2 1.494(5) .
C1 H1A 0.9900 .
C1 H1B 0.9900 .
C2 H2A 0.9900 .
C2 H2B 0.9900 .
C3 C4 1.500(5) .
C3 H3A 0.9900 .
C3 H3B 0.9900 .
C4 H4A 0.9900 .
C4 H4B 0.9900 .
C5 C6 1.516(5) .
C5 H5A 0.9900 .
C5 H5B 0.9900 .
C6 H6A 0.9900 .
C6 H6B 0.9900 .
C7 C8 1.492(5) .
C7 H7A 0.9900 .
C7 H7B 0.9900 .
C8 H8A 0.9900 .
C8 H8B 0.9900 .
C9 C10 1.485(5) .
C9 H9A 0.9900 .
C9 H9B 0.9900 .
C10 H10A 0.9900 .
C10 H10B 0.9900 .
C11 C12 1.500(5) .
C11 H11A 0.9900 .
C11 H11B 0.9900 .
C12 H12A 0.9900 .
C12 H12B 0.9900 .
N1 H1C 0.9100 .
N1 H1D 0.9100 .
N1 H1E 0.9100 .
K O7 2.794(2) .
K O7 2.794(2) 5_565
K O8 2.810(2) 5_565
K O8 2.810(2) .
K O9 2.822(2) .
K O9 2.822(2) 5_565
K N2 2.921(4) 5_565
K N2 2.921(4) .
O7 C13 1.419(4) .
O7 C18 1.423(4) 5_565
O8 C15 1.407(4) .
O8 C14 1.431(4) .
O9 C16 1.418(4) .
O9 C17 1.421(4) .
C13 C14 1.474(5) .
C13 H13A 0.9900 .
C13 H13B 0.9900 .
C14 H14A 0.9900 .
C14 H14B 0.9900 .
C15 C16 1.495(5) .
C15 H15A 0.9900 .
C15 H15B 0.9900 .
C16 H16A 0.9900 .
C16 H16B 0.9900 .
C17 C18 1.491(5) .
C17 H17A 0.9900 .
C17 H17B 0.9900 .
C18 O7 1.423(4) 5_565
C18 H18A 0.9900 .
C18 H18B 0.9900 .
N2 H2C 0.9100 .
N2 H2D 0.9100 .
N2 H2E 0.9100 .
Ge1 Ge2 2.5098(5) .
Ge1 Ge2 2.5209(5) 4_655
Ge1 Ge1 2.8247(8) 4_655
Ge1 K2 3.7501(6) 4_655
Ge1 Rb 3.7501(6) 4_655
Ge1 H1 1.74(3) .
Ge2 Ge1 2.5209(5) 4_655
Ge2 Zn 2.5717(6) .
Ge2 Ge2 2.6726(7) 4_655
Zn C19 2.055(4) 4_655
Zn C19 2.055(4) .
Zn Ge2 2.5718(6) 4_655
C19 C20 1.397(5) .
C19 C24 1.401(5) .
C20 C21 1.387(5) .
C20 H20 0.9500 .
C21 C22 1.389(5) .
C21 H21 0.9500 .
C22 C23 1.370(5) .
C22 H22 0.9500 .
C23 C24 1.380(5) .
C23 H23 0.9500 .
C24 H24 0.9500 .
N3 H3C 0.9100 .
N3 H3D 0.9100 .
N3 H3E 0.9100 .
N4 H4C 0.9100 .
N4 H4D 0.9100 .
N4 H4E 0.9100 .
